data_1556689
loop_
_publ_author_name
'Savastano, M.'
'Martinez-Camarena, A.'
'Bazzicalupi, C.'
'Delgado-Pinar, E.'
'Llinares, J.M.'
'Mariani, P.'
'Verdejo, B.'
'Garcia-Espana, E.'
'Bianchi, A.'

_publ_section_title
;
 Stabilization of Supramolecular Networks of Polyiodides with Protonated
 Small Tetra-azacyclophanes
;
_journal_name_full Inorganics
_journal_page_first 48
_journal_paper_doi 10.3390/inorganics7040048
_journal_volume 7
_journal_year 2019
_chemical_formula_sum 'C22 H40 I16 N8'
_chemical_formula_weight 2447.02
_space_group_crystal_system triclinic
_space_group_IT_number 2
_space_group_name_Hall '-P 1'
_space_group_name_H-M_alt 'P -1'
_atom_sites_solution_hydrogens mixed
_atom_sites_solution_primary direct
_atom_sites_solution_secondary difmap
_cell_angle_alpha 108.167(4)
_cell_angle_beta 94.071(5)
_cell_angle_gamma 104.453(4)
_cell_formula_units_Z 2
_cell_length_a 8.300(1)
_cell_length_b 16.191(2)
_cell_length_c 21.221(3)
_cell_measurement_reflns_used 9812
_cell_measurement_temperature 100(2)
_cell_measurement_theta_max 36.33
_cell_measurement_theta_min 2.54
_cell_volume 2589.3(6)
_computing_cell_refinement 'Bruker SAINT'
_computing_data_collection 'Bruker APEX2'
_computing_data_reduction 'Bruker SAINT'
_computing_molecular_graphics 'Mercury 3.10.1'
_computing_publication_material 'SHELXL-2014/7 (Sheldrick, 2014)'
_computing_structure_refinement 'SHELXL-2014/7 (Sheldrick, 2014)'
_computing_structure_solution 'SHELXS (Sheldrick 2008)'
_diffrn_ambient_temperature 100(2)
_diffrn_measured_fraction_theta_full 0.995
_diffrn_measured_fraction_theta_max 0.995
_diffrn_measurement_device_type 'Bruker APEX-II CCD'
_diffrn_measurement_method '\f and \w scans'
_diffrn_radiation_type MoK\a
_diffrn_radiation_wavelength 0.71073
_diffrn_reflns_av_R_equivalents 0.0619
_diffrn_reflns_av_unetI/netI 0.0404
_diffrn_reflns_Laue_measured_fraction_full 0.995
_diffrn_reflns_Laue_measured_fraction_max 0.995
_diffrn_reflns_limit_h_max 9
_diffrn_reflns_limit_h_min -9
_diffrn_reflns_limit_k_max 19
_diffrn_reflns_limit_k_min -19
_diffrn_reflns_limit_l_max 25
_diffrn_reflns_limit_l_min -25
_diffrn_reflns_number 59174
_diffrn_reflns_point_group_measured_fraction_full 0.995
_diffrn_reflns_point_group_measured_fraction_max 0.995
_diffrn_reflns_theta_full 25.242
_diffrn_reflns_theta_max 25.350
_diffrn_reflns_theta_min 2.543
_exptl_absorpt_coefficient_mu 9.586
_exptl_absorpt_correction_T_max 0.7471
_exptl_absorpt_correction_T_min 0.3769
_exptl_absorpt_correction_type multi-scan
_exptl_absorpt_process_details SADABS-2016/2
_exptl_crystal_colour bronze
_exptl_crystal_density_diffrn 3.138
_exptl_crystal_description prismatic
_exptl_crystal_F_000 2152
_exptl_crystal_size_max 0.300
_exptl_crystal_size_mid 0.200
_exptl_crystal_size_min 0.060
_refine_diff_density_max 3.422
_refine_diff_density_min -4.595
_refine_diff_density_rms 0.295
_refine_ls_extinction_coef .
_refine_ls_extinction_method none
_refine_ls_goodness_of_fit_ref 1.018
_refine_ls_hydrogen_treatment constr
_refine_ls_matrix_type full
_refine_ls_number_parameters 415
_refine_ls_number_reflns 9410
_refine_ls_number_restraints 18
_refine_ls_restrained_S_all 1.043
_refine_ls_R_factor_all 0.0397
_refine_ls_R_factor_gt 0.0377
_refine_ls_shift/su_max 0.004
_refine_ls_shift/su_mean 0.000
_refine_ls_structure_factor_coef Fsqd
_refine_ls_weighting_details 'w=1/[\s^2^(Fo^2^)+(0.0619P)^2^+27.2314P] where P=(Fo^2^+2Fc^2^)/3'
_refine_ls_weighting_scheme calc
_refine_ls_wR_factor_gt 0.1060
_refine_ls_wR_factor_ref 0.1083
_reflns_Friedel_coverage 0.000
_reflns_Friedel_fraction_full .
_reflns_Friedel_fraction_max .
_reflns_number_gt 8865
_reflns_number_total 9410
_reflns_threshold_expression 'I > 2\s(I)'
_cod_data_source_file Inorganics-2019-7-48.cif
_cod_data_source_block 1
_cod_original_cell_volume 2589.5(6)
_cod_database_code 1556689
_shelx_space_group_comment
;
The symmetry employed for this shelxl refinement is uniquely defined
by the following loop, which should always be used as a source of
symmetry information in preference to the above space-group names.
They are only intended as comments.
;
_shelx_estimated_absorpt_t_min 0.161
_shelx_estimated_absorpt_t_max 0.597

loop_
_space_group_symop_operation_xyz
'x, y, z'
'-x, -y, -z'

loop_
_atom_site_label
_atom_site_type_symbol
_atom_site_fract_x
_atom_site_fract_y
_atom_site_fract_z
_atom_site_U_iso_or_equiv
_atom_site_adp_type
_atom_site_occupancy
_atom_site_site_symmetry_order
_atom_site_calc_flag
_atom_site_refinement_flags_posn
_atom_site_refinement_flags_adp
_atom_site_refinement_flags_occupancy
_atom_site_disorder_assembly
_atom_site_disorder_group
I1 I 0.23093(6) 0.46590(3) 0.23440(2) 0.01921(11) Uani 1 1 d . . . . .
I2 I -0.19956(6) 0.58618(3) 0.26881(2) 0.02235(12) Uani 1 1 d . . . . .
I3 I 0.14602(6) 0.29541(3) 0.25877(2) 0.02393(12) Uani 1 1 d . . . . .
I4 I 0.32517(6) 0.63708(3) 0.20812(3) 0.02446(12) Uani 1 1 d . . . . .
I5 I -0.29388(7) 0.40299(3) 0.29154(3) 0.02758(13) Uani 1 1 d . . . . .
I6 I -0.11922(6) 0.75787(3) 0.25352(2) 0.02640(12) Uani 1 1 d . . . . .
I7 I 0.16715(7) 1.04027(3) 0.21588(2) 0.02598(13) Uani 1 1 d . . . . .
I8 I 0.45974(7) 0.91650(3) 0.30836(2) 0.02583(12) Uani 1 1 d . . . . .
I9 I 0.69423(6) 1.01734(3) 0.44283(2) 0.02417(12) Uani 1 1 d . . . . .
I10 I -0.23434(7) 0.04446(3) -0.01349(3) 0.02684(13) Uani 1 1 d . . . . .
I11 I 0.50668(7) 1.09365(3) 0.16486(3) 0.02808(13) Uani 1 1 d . . . . .
I12 I -0.04687(6) 0.16487(3) 0.10844(3) 0.02603(13) Uani 1 1 d . . . . .
I14 I -0.13541(7) 0.99780(4) 0.26404(3) 0.03248(14) Uani 1 1 d . . . . .
I15 I 0.90053(7) 1.10583(5) 0.56956(3) 0.04407(18) Uani 1 1 d . . . . .
I13 I 0.53651(8) 0.45871(3) -0.06400(3) 0.03620(15) Uani 1 1 d . . . . .
I16 I -0.45227(11) 0.47218(4) 0.43610(4) 0.0681(3) Uani 1 1 d . U . . .
N1 N 0.6946(10) 1.2584(4) 0.4841(3) 0.0318(16) Uani 1 1 d . . . . .
C1 C 0.7425(13) 1.2585(6) 0.4253(4) 0.035(2) Uani 1 1 d . . . . .
C2 C 0.8875(12) 1.3174(7) 0.4208(5) 0.038(2) Uani 1 1 d . . . . .
H2 H 0.9182 1.3159 0.3783 0.045 Uiso 1 1 calc R U . . .
C3 C 0.9877(11) 1.3787(7) 0.4789(5) 0.038(2) Uani 1 1 d . . . . .
H3 H 1.0896 1.4197 0.4766 0.046 Uiso 1 1 calc R U . . .
C4 C 0.9419(10) 1.3814(6) 0.5407(5) 0.0310(18) Uani 1 1 d . . . . .
H4 H 1.0088 1.4243 0.5814 0.037 Uiso 1 1 calc R U . . .
C5 C 0.7934(10) 1.3183(5) 0.5403(4) 0.0239(16) Uani 1 1 d . . . . .
C6 C 0.7335(12) 1.3177(6) 0.6058(4) 0.038(2) Uani 1 1 d . . . . .
H6C H 0.8273 1.3177 0.6373 0.046 Uiso 1 1 calc R U . . .
H6D H 0.7000 1.3735 0.6262 0.046 Uiso 1 1 calc R U . . .
N2 N 0.4595(12) 1.1490(5) 0.3803(4) 0.048(2) Uani 1 1 d . . . . .
H2A H 0.4803 1.1357 0.4181 0.058 Uiso 1 1 calc R U . . .
H2B H 0.4078 1.0956 0.3466 0.058 Uiso 1 1 calc R U . . .
C7 C 0.4223(10) 1.2549(6) 0.6090(5) 0.0324(19) Uani 1 1 d . . . . .
H7C H 0.4428 1.3130 0.6465 0.039 Uiso 1 1 calc R U . . .
H7D H 0.3516 1.2060 0.6222 0.039 Uiso 1 1 calc R U . . .
C8 C 0.3303(13) 1.2601(6) 0.5465(5) 0.046(3) Uani 1 1 d . . . . .
H8C H 0.2249 1.2759 0.5563 0.056 Uiso 1 1 calc R U . . .
H8D H 0.4019 1.3079 0.5324 0.056 Uiso 1 1 calc R U . . .
N3 N 0.2914(10) 1.1730(5) 0.4928(4) 0.040(2) Uani 1 1 d . . . . .
H3A H 0.2214 1.1304 0.5058 0.050 Uiso 1 1 d . U . . .
C9 C 0.2109(14) 1.1717(8) 0.4294(6) 0.052(3) Uani 1 1 d . U . . .
H9A H 0.1332 1.2101 0.4381 0.062 Uiso 1 1 calc R U . . .
H9B H 0.1438 1.1090 0.4025 0.062 Uiso 1 1 calc R U . . .
C10 C 0.3361(15) 1.2052(8) 0.3921(6) 0.053(3) Uani 1 1 d . U . . .
H10A H 0.3976 1.2695 0.4175 0.064 Uiso 1 1 calc R U . . .
H10B H 0.2794 1.2020 0.3483 0.064 Uiso 1 1 calc R U . . .
N4 N 0.5868(7) 1.2363(4) 0.5957(3) 0.0192(12) Uani 1 1 d . . . . .
H4A H 0.5723 1.1983 0.5526 0.023 Uiso 1 1 calc R U . . .
H4B H 0.6135 1.2065 0.6230 0.023 Uiso 1 1 calc R U . . .
C11 C 0.6236(19) 1.1889(6) 0.3629(4) 0.061(4) Uani 1 1 d . . . . .
H11A H 0.6057 1.2184 0.3297 0.073 Uiso 1 1 calc R U . . .
H11B H 0.6754 1.1401 0.3422 0.073 Uiso 1 1 calc R U . . .
N5 N -0.2727(8) 0.2745(4) -0.0054(3) 0.0220(13) Uani 1 1 d . . . . .
C12 C -0.2210(11) 0.2582(6) -0.0656(4) 0.0274(17) Uani 1 1 d . . . . .
C13 C -0.0760(12) 0.3122(7) -0.0760(4) 0.035(2) Uani 1 1 d . . . . .
H13 H -0.0431 0.2989 -0.1192 0.042 Uiso 1 1 calc R U . . .
C14 C 0.0206(11) 0.3857(7) -0.0227(4) 0.035(2) Uani 1 1 d . . . . .
H14 H 0.1216 0.4237 -0.0287 0.042 Uiso 1 1 calc R U . . .
C15 C -0.0298(10) 0.4037(6) 0.0388(4) 0.0267(17) Uani 1 1 d . . . . .
H15 H 0.0343 0.4543 0.0763 0.032 Uiso 1 1 calc R U . . .
C16 C -0.1761(9) 0.3462(5) 0.0449(4) 0.0181(14) Uani 1 1 d . . . . .
C17 C -0.2442(9) 0.3656(5) 0.1115(4) 0.0245(16) Uani 1 1 d . . . . .
H17A H -0.1513 0.3803 0.1488 0.029 Uiso 1 1 calc R U . . .
H17B H -0.2878 0.4189 0.1192 0.029 Uiso 1 1 calc R U . . .
N6 N -0.3825(8) 0.2859(4) 0.1117(3) 0.0211(13) Uani 1 1 d . . . . .
H6A H -0.3528 0.2697 0.1473 0.025 Uiso 1 1 calc R U . . .
H6B H -0.3901 0.2385 0.0737 0.025 Uiso 1 1 calc R U . . .
C18 C -0.5542(10) 0.3005(6) 0.1157(5) 0.0289(18) Uani 1 1 d . . . . .
H18A H -0.5421 0.3636 0.1447 0.035 Uiso 1 1 calc R U . . .
H18B H -0.6211 0.2591 0.1364 0.035 Uiso 1 1 calc R U . . .
C19 C -0.6459(10) 0.2832(6) 0.0467(5) 0.0316(19) Uani 1 1 d . . . . .
H19A H -0.7551 0.2970 0.0506 0.038 Uiso 1 1 calc R U . . .
H19B H -0.5779 0.3232 0.0254 0.038 Uiso 1 1 calc R U . . .
N7 N -0.6750(9) 0.1883(4) 0.0051(4) 0.0330(17) Uani 1 1 d . . . . .
H7A H -0.7441 0.1524 0.0237 0.050 Uiso 1 1 d . U . . .
C20 C -0.7528(13) 0.1670(6) -0.0646(6) 0.047(3) Uani 1 1 d . . . . .
H20A H -0.8356 0.2014 -0.0654 0.057 Uiso 1 1 calc R U . . .
H20B H -0.8131 0.1015 -0.0844 0.057 Uiso 1 1 calc R U . . .
C21 C -0.6196(14) 0.1914(6) -0.1050(5) 0.048(3) Uani 1 1 d . . . . .
H21A H -0.6715 0.1762 -0.1522 0.057 Uiso 1 1 calc R U . . .
H21B H -0.5622 0.2574 -0.0865 0.057 Uiso 1 1 calc R U . . .
N8 N -0.4956(11) 0.1398(5) -0.1023(4) 0.0378(19) Uani 1 1 d . . . . .
H8A H -0.5420 0.0815 -0.1303 0.045 Uiso 1 1 calc R U . . .
H8B H -0.4774 0.1386 -0.0599 0.045 Uiso 1 1 calc R U . . .
C22 C -0.3297(15) 0.1762(6) -0.1211(4) 0.043(2) Uani 1 1 d . . . . .
H22A H -0.3485 0.1922 -0.1618 0.052 Uiso 1 1 calc R U . . .
H22B H -0.2708 0.1285 -0.1319 0.052 Uiso 1 1 calc R U . . .

loop_
_atom_site_aniso_label
_atom_site_aniso_U_11
_atom_site_aniso_U_22
_atom_site_aniso_U_33
_atom_site_aniso_U_23
_atom_site_aniso_U_13
_atom_site_aniso_U_12
I1 0.0198(2) 0.0211(2) 0.0149(2) 0.00250(18) 0.00072(17) 0.00787(18)
I2 0.0223(2) 0.0278(3) 0.0152(2) 0.00166(19) -0.00014(18) 0.01218(19)
I3 0.0319(3) 0.0184(2) 0.0208(2) 0.00704(19) 0.0007(2) 0.0064(2)
I4 0.0312(3) 0.0209(2) 0.0232(3) 0.0104(2) 0.0022(2) 0.0077(2)
I5 0.0391(3) 0.0249(3) 0.0198(3) 0.0078(2) 0.0027(2) 0.0116(2)
I6 0.0297(3) 0.0271(3) 0.0198(3) 0.0074(2) 0.0023(2) 0.0049(2)
I7 0.0411(3) 0.0195(2) 0.0155(2) 0.00139(19) -0.0050(2) 0.0139(2)
I8 0.0338(3) 0.0178(2) 0.0208(3) 0.00653(19) -0.0061(2) 0.0014(2)
I9 0.0203(2) 0.0323(3) 0.0214(3) 0.0100(2) 0.00652(19) 0.0083(2)
I10 0.0326(3) 0.0233(3) 0.0290(3) 0.0120(2) 0.0056(2) 0.0116(2)
I11 0.0322(3) 0.0161(2) 0.0319(3) 0.0053(2) 0.0042(2) 0.0037(2)
I12 0.0186(2) 0.0263(3) 0.0385(3) 0.0167(2) 0.0034(2) 0.00892(19)
I14 0.0423(3) 0.0274(3) 0.0214(3) 0.0019(2) 0.0013(2) 0.0083(2)
I15 0.0277(3) 0.0722(4) 0.0249(3) -0.0038(3) -0.0033(2) 0.0295(3)
I13 0.0539(4) 0.0165(2) 0.0293(3) 0.0102(2) -0.0085(2) -0.0041(2)
I16 0.0814(5) 0.0243(3) 0.0744(5) 0.0243(3) -0.0444(4) -0.0205(3)
N1 0.055(5) 0.017(3) 0.014(3) 0.003(3) 0.007(3) -0.003(3)
C1 0.070(6) 0.021(4) 0.019(4) 0.009(3) 0.011(4) 0.018(4)
C2 0.051(6) 0.056(6) 0.033(5) 0.032(5) 0.028(4) 0.037(5)
C3 0.028(4) 0.050(6) 0.054(6) 0.037(5) 0.016(4) 0.016(4)
C4 0.027(4) 0.030(4) 0.039(5) 0.018(4) 0.003(4) 0.007(3)
C5 0.030(4) 0.017(3) 0.024(4) 0.007(3) 0.007(3) 0.004(3)
C6 0.036(5) 0.032(5) 0.025(4) -0.004(4) 0.001(4) -0.011(4)
N2 0.094(7) 0.016(3) 0.026(4) 0.003(3) -0.026(4) 0.014(4)
C7 0.024(4) 0.034(5) 0.038(5) 0.007(4) -0.001(4) 0.014(3)
C8 0.043(5) 0.029(5) 0.055(6) -0.005(4) -0.021(5) 0.020(4)
N3 0.036(4) 0.023(4) 0.050(5) -0.003(3) -0.017(4) 0.014(3)
C9 0.051(3) 0.050(3) 0.054(3) 0.014(2) 0.0009(19) 0.020(2)
C10 0.057(3) 0.050(3) 0.054(3) 0.018(2) -0.0017(19) 0.020(2)
N4 0.017(3) 0.022(3) 0.018(3) 0.005(2) 0.002(2) 0.005(2)
C11 0.142(12) 0.018(4) 0.013(4) 0.004(3) 0.009(6) 0.010(6)
N5 0.035(4) 0.015(3) 0.016(3) 0.002(2) 0.004(3) 0.009(3)
C12 0.042(5) 0.032(4) 0.019(4) 0.011(3) 0.009(3) 0.025(4)
C13 0.048(5) 0.051(5) 0.023(4) 0.020(4) 0.017(4) 0.033(5)
C14 0.027(4) 0.058(6) 0.031(5) 0.029(4) 0.007(4) 0.015(4)
C15 0.023(4) 0.035(4) 0.024(4) 0.017(3) -0.001(3) 0.005(3)
C16 0.019(3) 0.023(4) 0.017(3) 0.007(3) 0.004(3) 0.013(3)
C17 0.022(4) 0.025(4) 0.022(4) 0.003(3) 0.004(3) 0.006(3)
N6 0.022(3) 0.025(3) 0.021(3) 0.011(3) 0.006(2) 0.011(3)
C18 0.020(4) 0.033(4) 0.042(5) 0.019(4) 0.013(3) 0.014(3)
C19 0.022(4) 0.024(4) 0.048(5) 0.013(4) -0.003(4) 0.006(3)
N7 0.025(3) 0.017(3) 0.048(5) 0.007(3) -0.009(3) 0.000(3)
C20 0.043(5) 0.018(4) 0.065(7) 0.005(4) -0.027(5) 0.002(4)
C21 0.073(7) 0.015(4) 0.040(5) 0.001(4) -0.031(5) 0.008(4)
N8 0.067(5) 0.016(3) 0.024(4) 0.000(3) -0.013(4) 0.014(3)
C22 0.091(8) 0.030(5) 0.017(4) 0.007(4) 0.011(5) 0.032(5)

loop_
_atom_type_symbol
_atom_type_description
_atom_type_scat_dispersion_real
_atom_type_scat_dispersion_imag
_atom_type_scat_source
C C 0.0033 0.0016 'International Tables Vol C Tables 4.2.6.8 and 6.1.1.4'
H H 0.0000 0.0000 'International Tables Vol C Tables 4.2.6.8 and 6.1.1.4'
N N 0.0061 0.0033 'International Tables Vol C Tables 4.2.6.8 and 6.1.1.4'
I I -0.4742 1.8119 'International Tables Vol C Tables 4.2.6.8 and 6.1.1.4'

loop_
_geom_angle_atom_site_label_1
_geom_angle_atom_site_label_2
_geom_angle_atom_site_label_3
_geom_angle
_geom_angle_site_symmetry_1
_geom_angle_site_symmetry_3
I3 I1 I4 178.36(2) . .
I6 I2 I5 177.27(2) . .
I1 I3 I12 98.14(2) . .
I14 I7 I11 178.29(2) . .
I15 I9 I8 177.44(3) . .
I10 I12 I3 174.25(2) . .
C5 N1 C1 118.1(8) . .
N1 C1 C2 122.6(9) . .
N1 C1 C11 115.6(9) . .
C2 C1 C11 121.8(8) . .
C1 C2 C3 118.7(8) . .
C2 C3 C4 120.5(8) . .
C3 C4 C5 116.7(8) . .
N1 C5 C4 123.4(8) . .
N1 C5 C6 116.7(7) . .
C4 C5 C6 119.9(7) . .
N4 C6 C5 111.7(6) . .
C11 N2 C10 117.7(8) . .
N4 C7 C8 110.1(8) . .
N3 C8 C7 109.3(7) . .
C9 N3 C8 113.9(8) . .
N3 C9 C10 110.6(9) . .
C9 C10 N2 110.2(9) . .
C7 N4 C6 116.1(7) . .
N2 C11 C1 110.8(8) . .
C16 N5 C12 116.8(7) . .
N5 C12 C13 122.6(8) . .
N5 C12 C22 115.9(8) . .
C13 C12 C22 121.5(8) . .
C12 C13 C14 118.9(8) . .
C15 C14 C13 119.5(8) . .
C14 C15 C16 117.9(8) . .
N5 C16 C15 124.3(7) . .
N5 C16 C17 115.1(6) . .
C15 C16 C17 120.4(7) . .
N6 C17 C16 111.6(6) . .
C17 N6 C18 115.8(6) . .
N6 C18 C19 110.9(7) . .
N7 C19 C18 109.8(7) . .
C19 N7 C20 113.4(7) . .
N7 C20 C21 109.8(7) . .
N8 C21 C20 108.7(8) . .
C21 N8 C22 115.4(7) . .
N8 C22 C12 111.7(7) . .

loop_
_geom_bond_atom_site_label_1
_geom_bond_atom_site_label_2
_geom_bond_distance
_geom_bond_site_symmetry_2
I1 I3 2.8905(7) .
I1 I4 2.9238(7) .
I2 I6 2.8188(8) .
I2 I5 3.0707(8) .
I3 I12 3.2541(8) .
I7 I14 2.7866(9) .
I7 I11 3.1083(8) .
I8 I9 3.0523(8) .
I9 I15 2.8172(8) .
I10 I12 2.7723(8) .
I13 I13 2.8118(13) 2_665
I16 I16 2.816(2) 2_466
N1 C5 1.333(11) .
N1 C1 1.337(11) .
C1 C2 1.366(14) .
C1 C11 1.525(14) .
C2 C3 1.369(15) .
C3 C4 1.382(13) .
C4 C5 1.388(11) .
C5 C6 1.511(12) .
C6 N4 1.500(10) .
N2 C11 1.480(16) .
N2 C10 1.516(14) .
C7 N4 1.497(10) .
C7 C8 1.519(13) .
C8 N3 1.452(11) .
N3 C9 1.451(14) .
C9 C10 1.452(17) .
N5 C16 1.330(10) .
N5 C12 1.346(10) .
C12 C13 1.376(13) .
C12 C22 1.497(13) .
C13 C14 1.376(14) .
C14 C15 1.367(12) .
C15 C16 1.374(11) .
C16 C17 1.531(10) .
C17 N6 1.499(10) .
N6 C18 1.506(9) .
C18 C19 1.511(12) .
C19 N7 1.462(11) .
N7 C20 1.468(13) .
C20 C21 1.497(17) .
C21 N8 1.487(12) .
N8 C22 1.490(14) .
